data_7119330
loop_
_publ_author_name
'Lonca, Geoffroy Herv\'e'
'Tejo, Ciputra'
'Chan, Hui Ling'
'Chiba, Shunsuke'
'Gagosz, Fabien'

_publ_section_title
;
 Gold(i)-catalyzed 6-endo-dig azide-yne cyclization: efficient access to
 2H-1,3-oxazines.
;
_journal_issue 4
_journal_name_full 'Chemical communications (Cambridge, England)'
_journal_page_first 736
_journal_page_last 739
_journal_paper_doi 10.1039/c6cc08397h
_journal_volume 53
_journal_year 2017
_chemical_formula_sum 'C16 H12 F N O2'
_chemical_formula_weight 269.27
_space_group_crystal_system monoclinic
_space_group_IT_number 14
_space_group_name_Hall '-P 2ybc'
_space_group_name_H-M_alt 'P 1 21/c 1'
_symmetry_space_group_name_Hall '-P 2ybc'
_symmetry_space_group_name_H-M 'P 1 21/c 1'
_atom_sites_solution_hydrogens geom
_audit_update_record
;
2016-09-12 deposited with the CCDC.
2016-12-13 downloaded from the CCDC.
;
_cell_angle_alpha 90
_cell_angle_beta 90.269(2)
_cell_angle_gamma 90
_cell_formula_units_Z 4
_cell_length_a 12.1739(3)
_cell_length_b 11.0034(3)
_cell_length_c 9.8232(3)
_cell_measurement_reflns_used 7451
_cell_measurement_temperature 103.(2)
_cell_measurement_theta_max 67.0772
_cell_measurement_theta_min 3.6308
_cell_volume 1315.85(6)
_computing_cell_refinement 'SAINT V8.37A (Bruker AXS Inc., 2015)'
_computing_data_collection 'APEX3 (Bruker AXS Inc., 2015)'
_computing_data_reduction 'SAINT V8.37A (Bruker AXS Inc., 2015)'
_computing_molecular_graphics 'XP (Bruker AXS Inc., 2015)'
_computing_publication_material 'APEX3 (Bruker AXS Inc., 2015)'
_computing_structure_refinement 'SHELXL-2014/7 (Sheldrick, 2014)'
_computing_structure_solution 'XT, VERSION 2014/5'
_diffrn_ambient_temperature 103.(2)
_diffrn_detector_area_resol_mean 8.3333
_diffrn_measured_fraction_theta_full 0.983
_diffrn_measured_fraction_theta_max 0.983
_diffrn_measurement_device_type 'CCD area detector'
_diffrn_measurement_method 'phi and omega scans'
_diffrn_radiation_monochromator 'Multilayer Mirror'
_diffrn_radiation_type CuK\a
_diffrn_radiation_wavelength 1.54178
_diffrn_reflns_av_R_equivalents 0.0756
_diffrn_reflns_av_unetI/netI 0.0516
_diffrn_reflns_limit_h_max 14
_diffrn_reflns_limit_h_min -14
_diffrn_reflns_limit_k_max 13
_diffrn_reflns_limit_k_min -13
_diffrn_reflns_limit_l_max 11
_diffrn_reflns_limit_l_min -11
_diffrn_reflns_number 11348
_diffrn_reflns_theta_full 67.48
_diffrn_reflns_theta_max 67.48
_diffrn_reflns_theta_min 3.63
_diffrn_source 'Incoatec Microfocus Source'
_diffrn_source_type 'Bruker Kappa Duo APEX2'
_exptl_absorpt_coefficient_mu 0.828
_exptl_absorpt_correction_T_max 0.74
_exptl_absorpt_correction_T_min 0.45
_exptl_absorpt_correction_type multi-scan
_exptl_absorpt_process_details
;
SADABS-2014/5 - Bruker AXS area detector scaling and absorption correction
;
_exptl_crystal_colour colourless
_exptl_crystal_density_diffrn 1.359
_exptl_crystal_density_method 'not measured'
_exptl_crystal_description block
_exptl_crystal_F_000 560
_exptl_crystal_size_max 0.420
_exptl_crystal_size_mid 0.400
_exptl_crystal_size_min 0.390
_refine_diff_density_max 0.306
_refine_diff_density_min -0.367
_refine_ls_extinction_coef 0.034(3)
_refine_ls_extinction_method 'SHELXL-2014/7 (Sheldrick 2014'
_refine_ls_goodness_of_fit_ref 1.093
_refine_ls_hydrogen_treatment constr
_refine_ls_matrix_type full
_refine_ls_number_parameters 182
_refine_ls_number_reflns 2324
_refine_ls_number_restraints 0
_refine_ls_restrained_S_all 1.093
_refine_ls_R_factor_all 0.0622
_refine_ls_R_factor_gt 0.0565
_refine_ls_shift/su_max 0.000
_refine_ls_shift/su_mean 0.000
_refine_ls_structure_factor_coef Fsqd
_refine_ls_weighting_details 'w=1/[\s^2^(Fo^2^)+(0.0980P)^2^+0.1972P] where P=(Fo^2^+2Fc^2^)/3'
_refine_ls_weighting_scheme calc
_refine_ls_wR_factor_gt 0.1431
_refine_ls_wR_factor_ref 0.1508
_reflns_number_gt 2043
_reflns_number_total 2324
_reflns_threshold_expression 'I > 2\s(I)'
_cod_data_source_file c6cc08397h2.cif
_cod_data_source_block chiba406s
_cod_depositor_comments
;
The following automatic conversions were performed:

'_exptl_absorpt_correction_type' value 'Multi-Scan' changed to
'multi-scan' according to
/usr/data/users/saulius/crontab/automatic-downloads/rss-feeds/RSC/lib/dictionaries/cif_core.dic
dictionary named 'cif_core.dic' version 2.4.2 from 2011-04-26.

Automatic conversion script
Id: cif_fix_values 4268 2015-11-12 08:31:59Z antanas 
;
_cod_database_code 7119330

loop_
_space_group_symop_operation_xyz
'x, y, z'
'-x, y+1/2, -z+1/2'
'-x, -y, -z'
'x, -y-1/2, z-1/2'

loop_
_atom_site_type_symbol
_atom_site_label
_atom_site_fract_x
_atom_site_fract_y
_atom_site_fract_z
_atom_site_U_iso_or_equiv
_atom_site_adp_type
_atom_site_calc_flag
_atom_site_refinement_flags_adp
_atom_site_refinement_flags_posn
_atom_site_occupancy
C C1 0.56047(14) 0.46509(15) 0.70221(17) 0.0366(4) Uani d . . 1
H H1 0.603 0.5315 0.7348 0.044 Uiso calc U R 1
C C2 0.46645(16) 0.42912(18) 0.7713(2) 0.0458(5) Uani d . . 1
H H2 0.4447 0.471 0.8513 0.055 Uiso calc U R 1
C C3 0.40452(15) 0.33250(19) 0.7239(2) 0.0483(5) Uani d . . 1
H H3 0.3409 0.3076 0.772 0.058 Uiso calc U R 1
C C4 0.43505(14) 0.27170(17) 0.6061(2) 0.0436(5) Uani d . . 1
H H4 0.3916 0.2062 0.573 0.052 Uiso calc U R 1
C C5 0.52890(13) 0.30641(15) 0.53674(18) 0.0357(4) Uani d . . 1
H H5 0.5502 0.2643 0.4566 0.043 Uiso calc U R 1
C C6 0.59203(12) 0.40328(14) 0.58487(16) 0.0304(4) Uani d . . 1
C C7 0.69142(12) 0.43805(14) 0.50991(15) 0.0283(4) Uani d . . 1
C C8 0.76218(13) 0.54729(14) 0.54070(15) 0.0300(4) Uani d . . 1
C C9 0.83003(13) 0.43798(14) 0.36438(16) 0.0307(4) Uani d . . 1
C C10 0.92817(14) 0.35698(17) 0.39684(18) 0.0384(4) Uani d . . 1
H H10A 0.9218 0.2795 0.3463 0.046 Uiso calc U R 1
H H10B 0.9969 0.3977 0.3687 0.046 Uiso calc U R 1
C C11 0.82740(13) 0.47081(14) 0.21528(16) 0.0304(4) Uani d . . 1
C C12 0.88007(15) 0.57527(17) 0.16968(17) 0.0395(5) Uani d . . 1
H H12 0.9176 0.6264 0.2323 0.047 Uiso calc U R 1
C C13 0.87745(17) 0.60437(17) 0.03232(18) 0.0444(5) Uani d . . 1
H H13 0.9124 0.6763 0.0013 0.053 Uiso calc U R 1
C C14 0.82444(15) 0.52950(16) -0.05960(18) 0.0399(5) Uani d . . 1
H H14 0.8231 0.5497 -0.1536 0.048 Uiso calc U R 1
C C15 0.77313(15) 0.42471(16) -0.01432(17) 0.0393(5) Uani d . . 1
H H15 0.7367 0.373 -0.0775 0.047 Uiso calc U R 1
C C16 0.77474(14) 0.39526(15) 0.12231(17) 0.0350(4) Uani d . . 1
H H16 0.7397 0.3231 0.1528 0.042 Uiso calc U R 1
F F1 0.93096(8) 0.33419(10) 0.53631(10) 0.0452(4) Uani d . . 1
N N1 0.73003(10) 0.37856(11) 0.40912(13) 0.0290(4) Uani d . . 1
O O1 0.75667(11) 0.62286(10) 0.62832(11) 0.0387(4) Uani d . . 1
O O2 0.84254(9) 0.54674(10) 0.44637(11) 0.0331(4) Uani d . . 1

loop_
_atom_site_aniso_label
_atom_site_aniso_U_11
_atom_site_aniso_U_22
_atom_site_aniso_U_33
_atom_site_aniso_U_12
_atom_site_aniso_U_13
_atom_site_aniso_U_23
C1 0.0356(9) 0.0362(9) 0.0381(9) 0.0063(7) 0.0016(7) 0.0088(7)
C2 0.0413(10) 0.0506(11) 0.0454(11) 0.0130(8) 0.0101(8) 0.0141(8)
C3 0.0327(9) 0.0529(11) 0.0594(12) 0.0073(8) 0.0104(8) 0.0263(9)
C4 0.0304(9) 0.0411(9) 0.0594(12) -0.0033(7) -0.0006(8) 0.0203(8)
C5 0.0309(9) 0.0330(8) 0.0433(9) 0.0009(6) -0.0012(7) 0.0098(7)
C6 0.0288(8) 0.0280(8) 0.0344(8) 0.0040(6) 0.0003(6) 0.0101(6)
C7 0.0294(8) 0.0259(8) 0.0296(8) 0.0010(6) -0.0032(6) 0.0056(6)
C8 0.0344(8) 0.0287(8) 0.0267(8) -0.0025(6) -0.0020(6) 0.0041(6)
C9 0.0293(8) 0.0277(8) 0.0351(9) -0.0045(6) 0.0002(6) -0.0030(6)
C10 0.0318(9) 0.0431(10) 0.0404(9) 0.0005(7) -0.0003(7) 0.0043(7)
C11 0.0282(8) 0.0279(8) 0.0351(9) 0.0011(6) 0.0027(6) -0.0029(6)
C12 0.0464(10) 0.0383(9) 0.0338(9) -0.0129(7) 0.0009(7) -0.0040(7)
C13 0.0578(12) 0.0383(9) 0.0370(10) -0.0118(8) 0.0059(8) 0.0007(7)
C14 0.0456(10) 0.0414(10) 0.0329(9) 0.0041(7) 0.0003(7) -0.0014(7)
C15 0.0435(10) 0.0371(9) 0.0372(9) -0.0007(7) -0.0041(7) -0.0103(7)
C16 0.0400(9) 0.0271(8) 0.0379(9) -0.0020(6) 0.0000(7) -0.0043(6)
F1 0.0347(6) 0.0569(7) 0.0441(6) -0.0008(4) -0.0035(4) 0.0137(5)
N1 0.0279(7) 0.0251(7) 0.0340(7) -0.0022(5) -0.0004(5) 0.0023(5)
O1 0.0531(8) 0.0341(7) 0.0291(6) -0.0060(5) 0.0011(5) -0.0028(5)
O2 0.0363(7) 0.0324(6) 0.0306(6) -0.0103(4) 0.0004(5) -0.0029(4)

loop_
_atom_type_symbol
_atom_type_description
_atom_type_scat_dispersion_real
_atom_type_scat_dispersion_imag
_atom_type_scat_source
C C 0.0181 0.0091 'International Tables Vol C Tables 4.2.6.8 and 6.1.1.4'
H H 0.0000 0.0000 'International Tables Vol C Tables 4.2.6.8 and 6.1.1.4'
N N 0.0311 0.0180 'International Tables Vol C Tables 4.2.6.8 and 6.1.1.4'
O O 0.0492 0.0322 'International Tables Vol C Tables 4.2.6.8 and 6.1.1.4'
F F 0.0727 0.0534 'International Tables Vol C Tables 4.2.6.8 and 6.1.1.4'

loop_
_geom_angle_atom_site_label_1
_geom_angle_atom_site_label_2
_geom_angle_atom_site_label_3
_geom_angle
C2 C1 C6 119.69(17)
C3 C2 C1 120.19(18)
C2 C3 C4 120.23(17)
C5 C4 C3 120.07(18)
C4 C5 C6 119.84(17)
C1 C6 C5 119.96(15)
C1 C6 C7 121.20(15)
C5 C6 C7 118.84(15)
N1 C7 C6 124.14(14)
N1 C7 C8 110.58(13)
C6 C7 C8 125.27(14)
O1 C8 O2 122.60(14)
O1 C8 C7 131.51(15)
O2 C8 C7 105.88(12)
O2 C9 N1 106.83(12)
O2 C9 C11 110.07(12)
N1 C9 C11 112.81(13)
O2 C9 C10 106.64(13)
N1 C9 C10 109.34(13)
C11 C9 C10 110.88(13)
F1 C10 C9 109.06(14)
C16 C11 C12 119.64(15)
C16 C11 C9 120.16(14)
C12 C11 C9 120.17(14)
C13 C12 C11 119.70(16)
C14 C13 C12 120.47(17)
C13 C14 C15 119.79(16)
C16 C15 C14 120.20(16)
C15 C16 C11 120.19(16)
C7 N1 C9 108.41(13)
C8 O2 C9 108.07(11)

loop_
_geom_bond_atom_site_label_1
_geom_bond_atom_site_label_2
_geom_bond_distance
C1 C2 1.391(2)
C1 C6 1.394(2)
C2 C3 1.383(3)
C3 C4 1.388(3)
C4 C5 1.387(2)
C5 C6 1.395(2)
C6 C7 1.470(2)
C7 N1 1.278(2)
C7 C8 1.509(2)
C8 O1 1.199(2)
C8 O2 1.351(2)
C9 O2 1.4501(19)
C9 N1 1.4517(19)
C9 C11 1.509(2)
C9 C10 1.523(2)
C10 F1 1.393(2)
C11 C16 1.389(2)
C11 C12 1.391(2)
C12 C13 1.387(2)
C13 C14 1.380(3)
C14 C15 1.386(3)
C15 C16 1.381(2)
